data_4130943
loop_
_publ_author_name
'Izquierdo, Susana'
'Essafi, St\'ephanie'
'Del Rosal, Iker'
'Vidossich, Pietro'
'Pleixats, Roser'
'Vallribera, Adelina'
'Ujaque, Gregori'
'Lled\'os, Agust\'i'
'Shafir, Alexandr'

_publ_section_title
;
 Acid Activation in Phenyliodine Dicarboxylates: Direct Observation,
 Structures, and Implications.
;
_journal_issue 39
_journal_name_full 'Journal of the American Chemical Society'
_journal_page_first 12747
_journal_page_last 12750
_journal_paper_doi 10.1021/jacs.6b07999
_journal_volume 138
_journal_year 2016
_chemical_formula_sum 'C10 H7 F4 I O4'
_chemical_formula_weight 394.06
_space_group_IT_number 2
_space_group_name_Hall '-P 1'
_space_group_name_H-M_alt 'P -1'
_symmetry_cell_setting triclinic
_symmetry_space_group_name_H-M 'P -1'
_atom_sites_solution_hydrogens mixed
_audit_creation_method SHELXL-2014/7
_cell_angle_alpha 108.6001(10)
_cell_angle_beta 93.4806(12)
_cell_angle_gamma 93.8251(12)
_cell_formula_units_Z 2
_cell_length_a 4.1971(2)
_cell_length_b 10.0492(4)
_cell_length_c 14.9871(7)
_cell_measurement_reflns_used 5528
_cell_measurement_temperature 100(2)
_cell_measurement_theta_max 32.27
_cell_measurement_theta_min 2.88
_cell_volume 595.52(5)
_computing_cell_refinement 'Bruker APEX2 v2011.4-0'
_computing_data_collection 'Bruker APEX2 v2011.4-0'
_computing_data_reduction 'Bruker SAINT V7.60A'
_computing_molecular_graphics 'Bruker SHELXTL'
_computing_publication_material 'Bruker SHELXTL'
_computing_structure_refinement 'SHELXL-2014 (Sheldrick, 2014)'
_computing_structure_solution Sir2011
_diffrn_ambient_temperature 100(2)
_diffrn_detector_area_resol_mean 512
_diffrn_detector_type '4K CCD area detector APEX II'
_diffrn_measured_fraction_theta_full 0.992
_diffrn_measured_fraction_theta_max 0.881
_diffrn_measurement_device_type 'APEX DUO Kappa 4-axis goniometer'
_diffrn_measurement_method
;
 Fullsphere data collection, phi and omega scans
;
_diffrn_measurement_specimen_support 'magnetic support with MicroMount'
_diffrn_radiation_monochromator 'Quazar MX Multilayer Optics'
_diffrn_radiation_type MoK\a
_diffrn_radiation_wavelength 0.71073
_diffrn_reflns_av_R_equivalents 0.0394
_diffrn_reflns_av_unetI/netI 0.0490
_diffrn_reflns_Laue_measured_fraction_full 0.992
_diffrn_reflns_Laue_measured_fraction_max 0.881
_diffrn_reflns_limit_k_max 14
_diffrn_reflns_limit_k_min -11
_diffrn_reflns_limit_l_max 22
_diffrn_reflns_limit_l_min -20
_diffrn_reflns_number 7806
_diffrn_reflns_point_group_measured_fraction_full 0.992
_diffrn_reflns_point_group_measured_fraction_max 0.881
_diffrn_reflns_theta_full 25.242
_diffrn_reflns_theta_max 32.508
_diffrn_reflns_theta_min 2.147
_diffrn_source 'Microfocus source E025 IuS'
_diffrn_source_current 0.6
_diffrn_source_power 50
_diffrn_source_size '0.2 mm x 0.2 mm fine focus'
_diffrn_source_type 'Bruker APEX DUO'
_exptl_absorpt_coefficient_mu 2.749
_exptl_absorpt_correction_T_max 0.898
_exptl_absorpt_correction_T_min 0.632
_exptl_absorpt_correction_type empirical
_exptl_absorpt_process_details
; 
 SADABS Version 2008/1 Bruker-Nonius
 Blessing, Acta Cryst. (1995) A51 33-38
;
_exptl_crystal_colour colourless
_exptl_crystal_density_diffrn 2.198
_exptl_crystal_description plate
_exptl_crystal_F_000 376
_exptl_crystal_size_max 0.35
_exptl_crystal_size_mid 0.15
_exptl_crystal_size_min 0.04
_refine_diff_density_max 1.533
_refine_diff_density_min -2.147
_refine_diff_density_rms 0.184
_refine_ls_extinction_method none
_refine_ls_goodness_of_fit_ref 1.139
_refine_ls_hydrogen_treatment constr
_refine_ls_matrix_type full
_refine_ls_number_parameters 190
_refine_ls_number_reflns 3801
_refine_ls_number_restraints 28
_refine_ls_restrained_S_all 1.139
_refine_ls_R_factor_all 0.0376
_refine_ls_R_factor_gt 0.0358
_refine_ls_shift/su_max 0.000
_refine_ls_shift/su_mean 0.000
_refine_ls_structure_factor_coef Fsqd
_refine_ls_weighting_details 'w=1/[\s^2^(Fo^2^)+(0.0232P)^2^+2.3614P] where P=(Fo^2^+2Fc^2^)/3'
_refine_ls_weighting_scheme calc
_refine_ls_wR_factor_gt 0.0925
_refine_ls_wR_factor_ref 0.0935
_reflns_Friedel_coverage 0.000
_reflns_number_gt 3605
_reflns_number_total 3801
_reflns_threshold_expression 'I > 2\s(I)'
_cod_data_source_file ja6b07999_si_003.cif
_cod_data_source_block mo_sif140b_0m
_cod_depositor_comments
;
The following automatic conversions were performed:

data item '_symmetry_cell_setting' value 'Triclinic' was changed to
'triclinic' in accordance with the
/home/saulius/struct/COD-crude-data/automatic-downloads/DataCite-retrospective/ACS/depositions/lib/dictionaries/cif_core.dic
dictionary named 'cif_core.dic' version 2.4.2 last updated on
2011-04-26.

Automatic conversion script
Id: cif_fix_values 6909 2019-04-08 15:41:33Z antanas 
;
_cod_original_sg_symbol_H-M P-1
_cod_database_code 4130943
_shelx_shelxl_version_number 2014/7
_shelx_space_group_comment
;
The symmetry employed for this shelxl refinement is uniquely defined
by the following loop, which should always be used as a source of
symmetry information in preference to the above space-group names.
They are only intended as comments.
;
_shelx_estimated_absorpt_t_min 0.446
_shelx_estimated_absorpt_t_max 0.898

loop_
_space_group_symop_operation_xyz
'x, y, z'
'-x, -y, -z'

loop_
_atom_site_label
_atom_site_type_symbol
_atom_site_fract_x
_atom_site_fract_y
_atom_site_fract_z
_atom_site_U_iso_or_equiv
_atom_site_adp_type
_atom_site_occupancy
_atom_site_site_symmetry_order
_atom_site_calc_flag
_atom_site_refinement_flags_posn
_atom_site_refinement_flags_adp
_atom_site_refinement_flags_occupancy
_atom_site_disorder_assembly
_atom_site_disorder_group
I1 I 0.94874(5) 0.96352(2) 0.15634(2) 0.01387(7) Uani 1 1 d . . . . .
O1 O 1.2673(7) 1.1115(3) 0.2665(2) 0.0196(5) Uani 1 1 d . . . . .
O2 O 0.9763(9) 1.2877(3) 0.2577(2) 0.0286(7) Uani 1 1 d . . . . .
O3 O 0.6281(7) 0.7859(3) 0.07119(18) 0.0184(5) Uani 1 1 d . . . . .
O4 O 0.7522(11) 0.8559(4) -0.0505(2) 0.0428(10) Uani 1 1 d . . . . .
C1 C 0.9252(9) 0.8543(4) 0.2539(2) 0.0158(6) Uani 1 1 d . . . . .
C2 C 0.8012(10) 0.9178(4) 0.3396(3) 0.0190(7) Uani 1 1 d . . . . .
H2 H 0.7227 1.0081 0.3535 0.023 Uiso 1 1 calc R U . . .
C3 C 0.7960(10) 0.8445(4) 0.4043(3) 0.0224(7) Uani 1 1 d . . . . .
H3 H 0.7143 0.8851 0.4638 0.027 Uiso 1 1 calc R U . . .
C4 C 0.9102(11) 0.7120(4) 0.3820(3) 0.0229(8) Uani 1 1 d . . . . .
H4 H 0.9066 0.6627 0.4266 0.027 Uiso 1 1 calc R U . . .
C5 C 1.0289(10) 0.6512(4) 0.2957(3) 0.0225(7) Uani 1 1 d . . . . .
H5 H 1.1017 0.5597 0.2810 0.027 Uiso 1 1 calc R U . . .
C6 C 1.0428(10) 0.7225(4) 0.2301(3) 0.0192(7) Uani 1 1 d . . . . .
H6 H 1.1293 0.6827 0.1712 0.023 Uiso 1 1 calc R U . . .
C7 C 1.1933(9) 1.2412(4) 0.2922(2) 0.0149(6) Uani 1 1 d . . . . .
C8 C 1.4118(9) 1.3415(4) 0.3763(3) 0.0183(7) Uani 1 1 d . . . . .
H8 H 1.5779 1.3957 0.3533 0.022 Uiso 1 1 calc R U . . .
C9 C 0.6078(10) 0.7768(4) -0.0171(3) 0.0176(6) Uani 1 1 d . . . . .
C10 C 0.3812(9) 0.6535(4) -0.0822(2) 0.0193(7) Uani 1 1 d D . . . .
H10A H 0.2531 0.6845 -0.1257 0.023 Uiso 0.65 1 d R U P A 1
H10B H 0.2039 0.6897 -0.1076 0.023 Uiso 0.35 1 d R U P B 2
F1 F 1.5535(7) 1.2696(3) 0.42802(18) 0.0273(5) Uani 1 1 d . . . . .
F2 F 1.2241(7) 1.4310(3) 0.43346(18) 0.0281(6) Uani 1 1 d . . . . .
F3 F 0.1959(17) 0.5931(8) -0.0321(6) 0.0257(14) Uani 0.65 1 d D U P C 1
F4 F 0.563(2) 0.5554(7) -0.1326(5) 0.0335(16) Uani 0.65 1 d D U P C 1
F3' F 0.277(3) 0.5642(14) -0.0379(12) 0.031(3) Uani 0.35 1 d D U P C 2
F4' F 0.547(4) 0.5832(14) -0.1551(8) 0.031(3) Uani 0.35 1 d D U P C 2

loop_
_atom_site_aniso_label
_atom_site_aniso_U_11
_atom_site_aniso_U_22
_atom_site_aniso_U_33
_atom_site_aniso_U_23
_atom_site_aniso_U_13
_atom_site_aniso_U_12
I1 0.01673(12) 0.00868(10) 0.01578(11) 0.00354(7) 0.00185(7) 0.00001(7)
O1 0.0193(13) 0.0087(10) 0.0279(14) 0.0030(9) -0.0024(10) 0.0011(9)
O2 0.0404(18) 0.0170(13) 0.0246(14) 0.0031(11) -0.0115(13) 0.0075(12)
O3 0.0240(14) 0.0147(11) 0.0142(11) 0.0031(9) -0.0002(9) -0.0041(10)
O4 0.069(3) 0.0341(18) 0.0215(15) 0.0126(13) -0.0053(16) -0.0283(18)
C1 0.0193(16) 0.0112(13) 0.0159(14) 0.0040(11) -0.0002(12) -0.0004(12)
C2 0.0242(18) 0.0128(14) 0.0183(16) 0.0025(12) 0.0032(13) 0.0014(13)
C3 0.028(2) 0.0191(17) 0.0187(16) 0.0041(13) 0.0034(14) -0.0009(14)
C4 0.030(2) 0.0180(16) 0.0205(17) 0.0077(13) -0.0006(14) -0.0034(14)
C5 0.027(2) 0.0133(15) 0.0270(19) 0.0074(13) 0.0000(15) 0.0010(14)
C6 0.0276(19) 0.0096(14) 0.0181(16) 0.0012(12) 0.0016(13) 0.0030(13)
C7 0.0193(16) 0.0113(13) 0.0146(14) 0.0045(11) 0.0034(12) 0.0009(12)
C8 0.0202(17) 0.0116(14) 0.0216(16) 0.0039(12) -0.0004(13) -0.0002(12)
C9 0.0236(18) 0.0130(14) 0.0152(15) 0.0037(12) 0.0007(12) -0.0004(12)
C10 0.0199(17) 0.0205(16) 0.0161(15) 0.0048(13) 0.0001(12) -0.0002(13)
F1 0.0355(14) 0.0184(11) 0.0250(12) 0.0057(9) -0.0117(10) 0.0004(10)
F2 0.0287(13) 0.0197(11) 0.0265(12) -0.0056(9) -0.0027(10) 0.0056(10)
F3 0.028(3) 0.025(3) 0.023(2) 0.010(2) -0.002(2) -0.010(2)
F4 0.029(3) 0.017(3) 0.045(4) -0.005(2) 0.007(3) 0.0051(19)
F3' 0.039(7) 0.023(5) 0.031(5) 0.012(4) -0.008(5) -0.009(4)
F4' 0.037(5) 0.021(5) 0.025(5) -0.009(4) 0.003(4) 0.001(4)

loop_
_atom_type_symbol
_atom_type_description
_atom_type_scat_dispersion_real
_atom_type_scat_dispersion_imag
_atom_type_scat_source
C C 0.0033 0.0016 'International Tables Vol C Tables 4.2.6.8 and 6.1.1.4'
H H 0.0000 0.0000 'International Tables Vol C Tables 4.2.6.8 and 6.1.1.4'
O O 0.0106 0.0060 'International Tables Vol C Tables 4.2.6.8 and 6.1.1.4'
F F 0.0171 0.0103 'International Tables Vol C Tables 4.2.6.8 and 6.1.1.4'
I I -0.4742 1.8119 'International Tables Vol C Tables 4.2.6.8 and 6.1.1.4'

loop_
_geom_angle_atom_site_label_1
_geom_angle_atom_site_label_2
_geom_angle_atom_site_label_3
_geom_angle
C1 I1 O1 83.18(12)
C1 I1 O3 82.20(12)
O1 I1 O3 165.37(11)
C7 O1 I1 115.5(2)
C9 O3 I1 112.0(2)
C2 C1 C6 123.4(3)
C2 C1 I1 118.8(3)
C6 C1 I1 117.8(3)
C1 C2 C3 117.7(3)
C4 C3 C2 120.1(4)
C5 C4 C3 120.7(4)
C4 C5 C6 120.7(4)
C1 C6 C5 117.4(3)
O2 C7 O1 127.0(3)
O2 C7 C8 119.1(3)
O1 C7 C8 113.9(3)
F1 C8 F2 107.2(3)
F1 C8 C7 111.1(3)
F2 C8 C7 107.7(3)
O4 C9 O3 125.5(4)
O4 C9 C10 119.5(3)
O3 C9 C10 115.0(3)
F4 C10 F3 108.0(5)
F3' C10 F4' 109.0(9)
F3' C10 C9 112.4(8)
F4 C10 C9 107.7(5)
F3 C10 C9 111.6(5)
F4' C10 C9 107.3(8)

loop_
_geom_bond_atom_site_label_1
_geom_bond_atom_site_label_2
_geom_bond_distance
I1 C1 2.093(4)
I1 O1 2.151(3)
I1 O3 2.155(3)
O1 C7 1.301(4)
O2 C7 1.212(5)
O3 C9 1.294(4)
O4 C9 1.215(5)
C1 C2 1.388(5)
C1 C6 1.391(5)
C2 C3 1.394(6)
C3 C4 1.391(6)
C4 C5 1.382(6)
C5 C6 1.391(6)
C7 C8 1.539(5)
C8 F1 1.355(4)
C8 F2 1.360(4)
C9 C10 1.533(5)
C10 F3' 1.341(9)
C10 F4 1.351(6)
C10 F3 1.355(6)
C10 F4' 1.359(9)

loop_
_geom_torsion_atom_site_label_1
_geom_torsion_atom_site_label_2
_geom_torsion_atom_site_label_3
_geom_torsion_atom_site_label_4
_geom_torsion
C6 C1 C2 C3 0.0(6)
I1 C1 C2 C3 -178.3(3)
C1 C2 C3 C4 -0.5(6)
C2 C3 C4 C5 -0.2(6)
C3 C4 C5 C6 1.3(6)
C2 C1 C6 C5 1.0(6)
I1 C1 C6 C5 179.4(3)
C4 C5 C6 C1 -1.7(6)
I1 O1 C7 O2 -4.1(5)
I1 O1 C7 C8 175.5(2)
O2 C7 C8 F1 156.6(4)
O1 C7 C8 F1 -23.1(5)
O2 C7 C8 F2 39.4(5)
O1 C7 C8 F2 -140.2(3)
I1 O3 C9 O4 1.0(6)
I1 O3 C9 C10 -179.5(2)
O4 C9 C10 F3' 170.7(7)
O3 C9 C10 F3' -8.9(8)
O4 C9 C10 F4 73.4(6)
O3 C9 C10 F4 -106.1(5)
O4 C9 C10 F3 -168.3(5)
O3 C9 C10 F3 12.1(6)
O4 C9 C10 F4' 50.8(8)
O3 C9 C10 F4' -128.7(6)
